data_4300549
_journal_name_full 'Inorganic Chemistry'
_journal_paper_doi 10.1021/ic0515103
_journal_year 2006
_chemical_formula_sum 'C2 N2 Se3'
_chemical_formula_weight 288.92
_space_group_IT_number 62
_symmetry_cell_setting orthorhombic
_symmetry_space_group_name_Hall '-P 2ac 2n'
_symmetry_space_group_name_H-M 'P n m a'
_cell_angle_alpha 90.00
_cell_angle_beta 90.00
_cell_angle_gamma 90.00
_cell_formula_units_Z 4
_cell_length_a 10.054(2)
_cell_length_b 13.332(3)
_cell_length_c 4.4540(10)
_cell_measurement_temperature 125(2)
_cell_volume 597.0(2)
_diffrn_ambient_temperature 125(2)
_exptl_crystal_density_diffrn 3.215
_cod_depositor_comments
;
The following automatic conversions were performed:
'_symmetry_cell_setting' value 'Orthorhombic' changed to 'orthorhombic'
according to '/home/saulius/struct/CIF-dictionaries/cif_core.dic'
dictionary named 'cif_core.dic' version 2.4.1 from 2010-06-29.

Automatic conversion script
Id: cif_fix_enum 1527 2010-12-29 10:47:43Z saulius 
;
_cod_database_code 4300549

loop_
_symmetry_equiv_pos_as_xyz
'x, y, z'
'-x+1/2, -y, z+1/2'
'-x, y+1/2, -z'
'x+1/2, -y+1/2, -z+1/2'
'-x, -y, -z'
'x-1/2, y, -z-1/2'
'x, -y-1/2, z'
'-x-1/2, y-1/2, z-1/2'

loop_
_atom_site_label
_atom_site_type_symbol
_atom_site_fract_x
_atom_site_fract_y
_atom_site_fract_z
_atom_site_U_iso_or_equiv
_atom_site_adp_type
_atom_site_occupancy
_atom_site_symmetry_multiplicity
_atom_site_calc_flag
_atom_site_refinement_flags
_atom_site_disorder_assembly
_atom_site_disorder_group
Se1 Se 1.05550(3) 0.61297(3) -0.25115(7) 0.0180(3) Uani 1 1 d . . .
C1 C 1.2080(4) 0.6060(2) -0.0157(7) 0.0187(8) Uani 1 1 d . . .
N1 N 1.3037(3) 0.5994(2) 0.1224(8) 0.0198(7) Uani 1 1 d . . .
Se2 Se 0.95950(3) 0.7500 -0.00503(10) 0.0158(3) Uani 1 2 d S . .

loop_
_atom_site_aniso_label
_atom_site_aniso_U_11
_atom_site_aniso_U_22
_atom_site_aniso_U_33
_atom_site_aniso_U_23
_atom_site_aniso_U_13
_atom_site_aniso_U_12
Se1 0.0173(3) 0.0137(4) 0.0229(4) -0.00255(16) -0.00160(11) 0.00196(11)
C1 0.0210(18) 0.009(2) 0.026(2) -0.0028(17) 0.0050(15) -0.0016(14)
N1 0.0219(16) 0.0160(16) 0.021(2) -0.0024(14) 0.0001(13) 0.0016(11)
Se2 0.0146(4) 0.0129(4) 0.0200(4) 0.000 0.00105(16) 0.000

loop_
_geom_bond_atom_site_label_1
_geom_bond_atom_site_label_2
_geom_bond_distance
_geom_bond_site_symmetry_2
_geom_bond_publ_flag
Se1 C1 1.859(4) . ?
Se1 Se2 2.3388(5) . ?
C1 N1 1.146(5) . ?
Se2 Se1 2.3388(5) 7_575 ?
